data_9014529
loop_
_publ_author_name
'Bellezza, M.'
'Merlino, S.'
'Perchiazzi, N.'

_publ_section_title
;
 Distinct domains in "guarinite" from Monte Somma, Italy:
 Crystal structures and crystal chemistry
 Note: "Guarinite" Domain IV
;
_journal_name_full 'The Canadian Mineralogist'
_journal_page_first 531
_journal_page_last 548
_journal_paper_doi 10.3749/canmin.50.2.531
_journal_volume 50
_journal_year 2012
_chemical_compound_source 'Monte Somma syenite, Italy'
_chemical_formula_sum 'Ca4.52 F3 Mn0.41 Na1.88 O15 Si4 Zr1.19'
_chemical_name_mineral Hiortdahlite
_space_group_IT_number 2
_symmetry_space_group_name_Hall '-P 1'
_symmetry_space_group_name_H-M 'P -1'
_cell_angle_alpha 109.63
_cell_angle_beta 109.65
_cell_angle_gamma 83.39
_cell_length_a 10.970
_cell_length_b 10.943
_cell_length_c 7.365
_cell_formula_units_Z 2
_cell_volume 784.247
_database_code_amcsd 0019218
_exptl_crystal_density_diffrn 3.239
_cod_original_formula_sum 'Ca4.52 Na1.88 Zr1.19 Mn.41 Si4 O15 F3'
_cod_database_code 9014529

loop_
_space_group_symop_operation_xyz
x,y,z
-x,-y,-z

loop_
_atom_site_label
_atom_site_fract_x
_atom_site_fract_y
_atom_site_fract_z
_atom_site_occupancy
_atom_site_U_iso_or_equiv
Ca(1) 0.31190 0.40320 0.22690 0.72000 0.01800
Na(1) 0.31190 0.40320 0.22690 0.28000 0.01800
Ca(2) 0.19430 0.90330 0.42240 1.00000 0.01700
Ca(3) 0.19280 0.89940 0.91890 1.00000 0.01500
Ca(4) 0.42400 0.12830 0.89120 1.00000 0.01600
Zr 0.29430 0.40280 0.71870 1.00000 0.01600
MnM 0.06690 0.62590 0.47560 0.41000 0.02100
CaM 0.06690 0.62590 0.47560 0.40000 0.02100
ZrM 0.06690 0.62590 0.47560 0.19000 0.02100
Na 0.42230 0.12220 0.39950 1.00000 0.02000
NaCa 0.07730 0.62440 0.96100 0.60000 0.01400
CaNa 0.07730 0.62440 0.96100 0.40000 0.01400
Si(1) 0.62290 0.33150 0.81530 1.00000 0.01200
Si(2) 0.62080 0.32950 0.37650 1.00000 0.01400
Si(3) 0.12680 0.18320 0.24350 1.00000 0.01600
Si(4) 0.12510 0.18460 0.81030 1.00000 0.01400
O(1) 0.62080 0.35750 0.60780 1.00000 0.02900
O(2) 0.14040 0.21880 0.05050 1.00000 0.04300
O(3) 0.48610 0.26390 0.22530 1.00000 0.02000
O(4) 0.16040 0.03700 0.72260 1.00000 0.03000
O(5) 0.73780 0.23070 0.86240 1.00000 0.02400
O(6) 0.14590 0.03080 0.21900 1.00000 0.03200
O(7) 0.11560 0.48160 0.65110 1.00000 0.02300
O(8) 0.74890 0.24650 0.35890 1.00000 0.03100
O(9) -0.01680 0.23520 0.70380 1.00000 0.03300
O(10) 0.24310 0.27320 0.83990 1.00000 0.02400
O(11) 0.36270 0.52460 0.61370 1.00000 0.03000
O(12) 0.47730 0.28970 0.78180 1.00000 0.02000
O(13) 0.24600 0.26890 0.43050 1.00000 0.02300
O(14) -0.01320 0.23980 0.26040 1.00000 0.02500
O(15) 0.33890 0.52450 0.01590 1.00000 0.02300
F(16) 0.39130 -0.00700 0.06040 1.00000 0.02900
F(17) 0.39140 -0.00940 0.56750 1.00000 0.02700
F(18) 0.11240 0.50300 0.19210 1.00000 0.02600

loop_
_cod_related_entry_id
_cod_related_entry_database
_cod_related_entry_code
1 AMCSD 0019218
